data_2213678
loop_
_publ_author_name
'Xing, Xiao-Ning'
'Li, Liang'
'Zhu, Xiao-Yu'
'Chen, Jia-Rong'

_publ_section_title
;
 6-Chloro-3-hydroxy-3-(2-oxopropyl)indolin-2-one
;
_journal_coeditor_code BQ2011
_journal_issue 6
_journal_name_full 'Acta Crystallographica Section E'
_journal_page_first o2969
_journal_page_last o2970
_journal_paper_doi 10.1107/S1600536807020739
_journal_volume 63
_journal_year 2007
_chemical_formula_iupac 'C11 H10 Cl N O3'
_chemical_formula_moiety 'C11 H10 Cl N O3'
_chemical_formula_sum 'C11 H10 Cl N O3'
_chemical_formula_weight 239.03
_chemical_name_systematic
;
6-chloro-3-hydroxy-3-(2-oxopropyl)indolin-2-one
;
_space_group_IT_number 19
_symmetry_cell_setting orthorhombic
_symmetry_space_group_name_Hall 'P 2ac 2ab'
_symmetry_space_group_name_H-M 'P 21 21 21'
_atom_sites_solution_hydrogens geom
_atom_sites_solution_primary direct
_atom_sites_solution_secondary difmap
_audit_creation_method SHELXL-97
_cell_angle_alpha 90.00
_cell_angle_beta 90.00
_cell_angle_gamma 90.00
_cell_formula_units_Z 4
_cell_length_a 6.5958(6)
_cell_length_b 7.8459(8)
_cell_length_c 21.202(2)
_cell_measurement_reflns_used 4278
_cell_measurement_temperature 298(2)
_cell_measurement_theta_max 28.29
_cell_measurement_theta_min 2.77
_cell_volume 1097.20(18)
_computing_cell_refinement 'SAINT (Bruker, 2001)'
_computing_data_collection 'SMART (Bruker, 2001)'
_computing_data_reduction SAINT
_computing_molecular_graphics 'PLATON (Spek, 2003)'
_computing_publication_material 'SHELXTL (Bruker, 2001)'
_computing_structure_refinement 'SHELXL97 (Sheldrick, 1997)'
_computing_structure_solution 'SHELXS97 (Sheldrick, 1997)'
_diffrn_ambient_temperature 298(2)
_diffrn_measured_fraction_theta_full 1.000
_diffrn_measured_fraction_theta_max 1.000
_diffrn_measurement_device_type 'Bruker SMART 4K CCD area-detector'
_diffrn_measurement_method '\f and \w'
_diffrn_radiation_monochromator graphite
_diffrn_radiation_source 'fine-focus sealed tube'
_diffrn_radiation_type MoK\a
_diffrn_radiation_wavelength 0.71073
_diffrn_reflns_av_R_equivalents 0.0567
_diffrn_reflns_av_sigmaI/netI 0.0373
_diffrn_reflns_limit_h_max 8
_diffrn_reflns_limit_h_min -8
_diffrn_reflns_limit_k_max 10
_diffrn_reflns_limit_k_min -8
_diffrn_reflns_limit_l_max 27
_diffrn_reflns_limit_l_min -15
_diffrn_reflns_number 6687
_diffrn_reflns_theta_full 27.00
_diffrn_reflns_theta_max 27.00
_diffrn_reflns_theta_min 1.92
_diffrn_standards_number 0
_exptl_absorpt_coefficient_mu 0.338
_exptl_absorpt_correction_type none
_exptl_crystal_colour colorless
_exptl_crystal_density_diffrn 1.451
_exptl_crystal_density_method 'not measured'
_exptl_crystal_description block
_exptl_crystal_F_000 496
_exptl_crystal_size_max 0.30
_exptl_crystal_size_mid 0.20
_exptl_crystal_size_min 0.10
_refine_diff_density_max 0.239
_refine_diff_density_min -0.232
_refine_ls_abs_structure_details 'Flack (1983)'
_refine_ls_abs_structure_Flack 0.03(8)
_refine_ls_extinction_method none
_refine_ls_goodness_of_fit_ref 1.049
_refine_ls_hydrogen_treatment constr
_refine_ls_matrix_type full
_refine_ls_number_parameters 147
_refine_ls_number_reflns 2391
_refine_ls_number_restraints 1
_refine_ls_restrained_S_all 1.049
_refine_ls_R_factor_all 0.0401
_refine_ls_R_factor_gt 0.0384
_refine_ls_shift/su_max 0.002
_refine_ls_shift/su_mean 0.000
_refine_ls_structure_factor_coef Fsqd
_refine_ls_weighting_details 'calc w=1/[\s^2^(Fo^2^)+(0.06P)^2^+0.1036P] where P=(Fo^2^+2Fc^2^)/3'
_refine_ls_weighting_scheme calc
_refine_ls_wR_factor_gt 0.1008
_refine_ls_wR_factor_ref 0.1022
_reflns_number_gt 2277
_reflns_number_total 2391
_reflns_threshold_expression I>2\s(I)
_cod_data_source_file bq2011.cif
_cod_data_source_block I
_cod_depositor_comments
;
The following automatic conversions were performed:
'_symmetry_cell_setting' value 'Orthorhombic' changed to 'orthorhombic'
according to '/home/saulius/struct/CIF-dictionaries/cif_core.dic'
dictionary named 'cif_core.dic' version 2.4.1 from 2010-06-29.

Automatic conversion script
Id: cif_fix_enum 1527 2010-12-29 10:47:43Z saulius 

The following automatic conversions were performed:

'_symmetry_cell_setting' value 'Orthorhombic' changed to
'orthorhombic' according to
/home/saulius/struct/CIF-dictionaries/cif_core.dic dictionary named
'cif_core.dic' version 2.4.1 from 2010-06-29.

Automatic conversion script
Id: cif_fix_values 1715 2011-07-08 13:25:40Z adriana 
;
_cod_original_cell_volume 1097.19(18)
_cod_original_sg_symbol_Hall 'P 2ac 2ab '
_cod_database_code 2213678
_cod_database_fobs_code 2213678

loop_
_symmetry_equiv_pos_as_xyz
'x, y, z'
'-x+1/2, -y, z+1/2'
'-x, y+1/2, -z+1/2'
'x+1/2, -y+1/2, -z'

loop_
_atom_site_type_symbol
_atom_site_label
_atom_site_fract_x
_atom_site_fract_y
_atom_site_fract_z
_atom_site_U_iso_or_equiv
_atom_site_adp_type
_atom_site_calc_flag
_atom_site_refinement_flags
_atom_site_occupancy
C C1 0.1455(3) 0.4145(3) 0.24001(9) 0.0463(4) Uani d . 1
C C2 0.3309(3) 0.4916(3) 0.23110(9) 0.0506(5) Uani d . 1
H H2 0.3652 0.5368 0.1920 0.061 Uiso calc R 1
C C3 0.4660(3) 0.5011(3) 0.28126(8) 0.0441(4) Uani d . 1
H H3 0.5919 0.5526 0.2760 0.053 Uiso calc R 1
C C4 0.4118(3) 0.4338(2) 0.33866(8) 0.0334(3) Uani d . 1
C C5 0.2202(3) 0.3612(2) 0.34619(8) 0.0350(4) Uani d . 1
C C6 0.0830(3) 0.3482(3) 0.29766(9) 0.0425(4) Uani d . 1
H H6 -0.0437 0.2982 0.3030 0.051 Uiso calc R 1
C C7 0.5239(2) 0.4247(2) 0.40058(7) 0.0322(3) Uani d . 1
C C8 0.3605(3) 0.3475(2) 0.44421(8) 0.0330(3) Uani d . 1
C C9 0.6055(3) 0.5942(2) 0.42433(9) 0.0430(4) Uani d . 1
H H9A 0.6725 0.5755 0.4645 0.052 Uiso calc R 1
H H9B 0.7069 0.6350 0.3948 0.052 Uiso calc R 1
C C10 0.4475(3) 0.7301(2) 0.43270(9) 0.0457(5) Uani d . 1
C C11 0.5196(5) 0.9100(3) 0.44026(13) 0.0713(7) Uani d . 1
H H11A 0.4271 0.9858 0.4194 0.107 Uiso calc R 1
H H11B 0.6520 0.9214 0.4219 0.107 Uiso calc R 1
H H11C 0.5260 0.9379 0.4843 0.107 Uiso calc R 1
Cl Cl1 -0.01856(10) 0.39308(10) 0.17596(3) 0.0687(2) Uani d . 1
N N1 0.1981(2) 0.3078(2) 0.40939(7) 0.0376(3) Uani d D 1
H H1A 0.0929 0.2583 0.4240 0.045 Uiso d RD 1
O O1 0.68321(18) 0.30239(18) 0.39526(6) 0.0405(3) Uani d . 1
H H1 0.7337 0.2860 0.4301 0.061 Uiso calc R 1
O O2 0.38586(19) 0.31770(17) 0.50041(6) 0.0396(3) Uani d . 1
O O3 0.2694(3) 0.6960(2) 0.43441(8) 0.0632(4) Uani d . 1

loop_
_atom_site_aniso_label
_atom_site_aniso_U_11
_atom_site_aniso_U_22
_atom_site_aniso_U_33
_atom_site_aniso_U_12
_atom_site_aniso_U_13
_atom_site_aniso_U_23
C1 0.0537(10) 0.0481(10) 0.0371(9) 0.0043(9) -0.0117(8) -0.0043(8)
C2 0.0592(11) 0.0589(12) 0.0336(9) -0.0019(11) -0.0002(8) 0.0075(9)
C3 0.0469(10) 0.0475(10) 0.0379(9) -0.0062(9) 0.0036(8) 0.0057(8)
C4 0.0354(8) 0.0310(8) 0.0339(8) -0.0014(7) -0.0011(6) 0.0005(6)
C5 0.0378(8) 0.0324(8) 0.0347(8) -0.0018(7) 0.0011(7) -0.0012(6)
C6 0.0392(8) 0.0438(10) 0.0446(9) -0.0033(8) -0.0048(7) -0.0020(7)
C7 0.0320(7) 0.0319(7) 0.0325(7) -0.0015(7) 0.0010(6) 0.0032(6)
C8 0.0350(8) 0.0278(7) 0.0363(8) 0.0027(7) 0.0031(7) 0.0003(6)
C9 0.0449(9) 0.0380(9) 0.0461(9) -0.0106(8) -0.0045(7) 0.0007(8)
C10 0.0668(13) 0.0350(9) 0.0353(9) -0.0045(9) -0.0037(8) 0.0009(7)
C11 0.103(2) 0.0352(10) 0.0758(15) -0.0071(14) 0.0056(16) -0.0032(10)
Cl1 0.0722(4) 0.0868(4) 0.0470(3) -0.0011(3) -0.0238(3) -0.0041(3)
N1 0.0344(7) 0.0412(8) 0.0370(7) -0.0075(6) 0.0023(6) 0.0050(7)
O1 0.0378(6) 0.0469(7) 0.0367(6) 0.0076(6) 0.0044(5) 0.0042(6)
O2 0.0409(6) 0.0457(7) 0.0322(6) 0.0030(6) 0.0022(5) 0.0050(5)
O3 0.0609(10) 0.0462(8) 0.0827(11) 0.0075(8) -0.0039(9) -0.0082(8)

loop_
_atom_type_symbol
_atom_type_description
_atom_type_scat_dispersion_real
_atom_type_scat_dispersion_imag
_atom_type_scat_source
C C 0.0033 0.0016 'International Tables Vol C Tables 4.2.6.8 and 6.1.1.4'
H H 0.0000 0.0000 'International Tables Vol C Tables 4.2.6.8 and 6.1.1.4'
N N 0.0061 0.0033 'International Tables Vol C Tables 4.2.6.8 and 6.1.1.4'
O O 0.0106 0.0060 'International Tables Vol C Tables 4.2.6.8 and 6.1.1.4'
Cl Cl 0.1484 0.1585 'International Tables Vol C Tables 4.2.6.8 and 6.1.1.4'

loop_
_geom_angle_atom_site_label_1
_geom_angle_atom_site_label_2
_geom_angle_atom_site_label_3
_geom_angle
C2 C1 C6 123.23(17)
C2 C1 Cl1 119.08(15)
C6 C1 Cl1 117.67(16)
C1 C2 C3 119.22(18)
C1 C2 H2 120.4
C3 C2 H2 120.4
C4 C3 C2 119.36(18)
C4 C3 H3 120.3
C2 C3 H3 120.3
C3 C4 C5 119.60(16)
C3 C4 C7 131.42(16)
C5 C4 C7 108.97(14)
C6 C5 C4 122.77(17)
C6 C5 N1 128.35(16)
C4 C5 N1 108.88(15)
C5 C6 C1 115.78(17)
C5 C6 H6 122.1
C1 C6 H6 122.1
O1 C7 C4 108.88(13)
O1 C7 C9 110.69(13)
C4 C7 C9 114.88(14)
O1 C7 C8 107.31(13)
C4 C7 C8 101.41(13)
C9 C7 C8 113.08(14)
O2 C8 N1 126.98(16)
O2 C8 C7 124.17(15)
N1 C8 C7 108.65(14)
C10 C9 C7 114.48(15)
C10 C9 H9A 108.6
C7 C9 H9A 108.6
C10 C9 H9B 108.6
C7 C9 H9B 108.6
H9A C9 H9B 107.6
O3 C10 C11 121.0(2)
O3 C10 C9 121.48(18)
C11 C10 C9 117.5(2)
C10 C11 H11A 109.5
C10 C11 H11B 109.5
H11A C11 H11B 109.5
C10 C11 H11C 109.5
H11A C11 H11C 109.5
H11B C11 H11C 109.5
C8 N1 C5 111.82(14)
C8 N1 H1A 123.8
C5 N1 H1A 124.4
C7 O1 H1 109.5

loop_
_geom_bond_atom_site_label_1
_geom_bond_atom_site_label_2
_geom_bond_distance
C1 C2 1.377(3)
C1 C6 1.391(3)
C1 Cl1 1.7445(19)
C2 C3 1.389(3)
C2 H2 0.9300
C3 C4 1.374(2)
C3 H3 0.9300
C4 C5 1.395(2)
C4 C7 1.508(2)
C5 C6 1.374(3)
C5 N1 1.412(2)
C6 H6 0.9300
C7 O1 1.428(2)
C7 C9 1.520(2)
C7 C8 1.544(2)
C8 O2 1.226(2)
C8 N1 1.338(2)
C9 C10 1.502(3)
C9 H9A 0.9700
C9 H9B 0.9700
C10 O3 1.205(3)
C10 C11 1.498(3)
C11 H11A 0.9600
C11 H11B 0.9600
C11 H11C 0.9600
N1 H1A 0.8531
O1 H1 0.8200

loop_
_geom_hbond_atom_site_label_D
_geom_hbond_atom_site_label_H
_geom_hbond_atom_site_label_A
_geom_hbond_site_symmetry_A
_geom_hbond_distance_DH
_geom_hbond_distance_HA
_geom_hbond_distance_DA
_geom_hbond_angle_DHA
O1 H1 O2 4_556 0.82 1.96 2.7510(18) 161.8
N1 H1A O2 4_456 0.85 2.19 2.9776(19) 153.9
C11 H11C O3 4_566 0.96 2.58 3.235(3) 125.7

loop_
_geom_torsion_atom_site_label_1
_geom_torsion_atom_site_label_2
_geom_torsion_atom_site_label_3
_geom_torsion_atom_site_label_4
_geom_torsion
C6 C1 C2 C3 1.6(3)
Cl1 C1 C2 C3 -176.77(18)
C1 C2 C3 C4 -0.1(3)
C2 C3 C4 C5 -1.8(3)
C2 C3 C4 C7 179.90(19)
C3 C4 C5 C6 2.3(3)
C7 C4 C5 C6 -178.99(16)
C3 C4 C5 N1 -177.66(17)
C7 C4 C5 N1 1.02(19)
C4 C5 C6 C1 -0.9(3)
N1 C5 C6 C1 179.11(18)
C2 C1 C6 C5 -1.1(3)
Cl1 C1 C6 C5 177.31(14)
C3 C4 C7 O1 -72.2(2)
C5 C4 C7 O1 109.33(15)
C3 C4 C7 C9 52.6(3)
C5 C4 C7 C9 -125.91(16)
C3 C4 C7 C8 174.9(2)
C5 C4 C7 C8 -3.61(17)
O1 C7 C8 O2 66.2(2)
C4 C7 C8 O2 -179.70(16)
C9 C7 C8 O2 -56.2(2)
O1 C7 C8 N1 -108.97(15)
C4 C7 C8 N1 5.15(17)
C9 C7 C8 N1 128.68(15)
O1 C7 C9 C10 -178.81(14)
C4 C7 C9 C10 57.4(2)
C8 C7 C9 C10 -58.38(19)
C7 C9 C10 O3 16.1(3)
C7 C9 C10 C11 -165.21(19)
O2 C8 N1 C5 -179.94(17)
C7 C8 N1 C5 -5.0(2)
C6 C5 N1 C8 -177.40(17)
C4 C5 N1 C8 2.6(2)

loop_
_cod_related_entry_id
_cod_related_entry_database
_cod_related_entry_code
1 ChemSpider 21185008
